data_1508633
loop_
_publ_author_name
'Fukunaga, Yasuaki'
'Uchida, Tatsuya'
'Ito, Yutaro'
'Matsumoto, Kenji'
'Katsuki, Tsutomu'

_publ_section_title
;
 Ru(CO)-salen-catalyzed synthesis of enantiopure aziridinyl ketones and
 formal asymmetric synthesis of (+)-PD 128907.
;
_journal_issue 17
_journal_name_full 'Organic letters'
_journal_page_first 4658
_journal_page_last 4661
_journal_paper_doi 10.1021/ol302095r
_journal_volume 14
_journal_year 2012
_chemical_absolute_configuration rmad
_chemical_formula_moiety 'C15 H21 N O3'
_chemical_formula_sum 'C15 H21 N O3'
_chemical_formula_weight 263.33
_chemical_name_common BENZOPYRANO[4,3-B]-1,4-OXAZIN
_chemical_name_systematic TETRAHYDRO-4-PROPYL-2H,5H-[1]BENZOPYRANO[4,3-B]-1,4-OXAZIN
_space_group_IT_number 4
_symmetry_cell_setting monoclinic
_symmetry_Int_Tables_number 4
_symmetry_space_group_name_Hall 'P 2yb'
_symmetry_space_group_name_H-M 'P 1 21 1'
_atom_sites_solution_hydrogens geom
_atom_sites_solution_primary direct
_atom_sites_solution_secondary difmap
_audit_creation_method SHELXL-97
_cell_angle_alpha 90.00
_cell_angle_beta 96.137(2)
_cell_angle_gamma 90.00
_cell_formula_units_Z 2
_cell_length_a 9.2967(13)
_cell_length_b 4.9715(7)
_cell_length_c 14.604(2)
_cell_measurement_reflns_used 4370
_cell_measurement_temperature 100
_cell_measurement_theta_max 0.00
_cell_measurement_theta_min 0.00
_cell_volume 671.11(16)
_computing_cell_refinement 'Bruker SAINT'
_computing_data_collection 'Bruker APEX2'
_computing_data_reduction 'Bruker SAINT'
_computing_molecular_graphics 'Bruker SHELXTL'
_computing_publication_material 'Bruker SHELXTL'
_computing_structure_refinement 'SHELXL-97 (Sheldrick, 1997)'
_computing_structure_solution 'SHELXS-97 (Sheldrick, 1990)'
_diffrn_ambient_temperature 100
_diffrn_detector_area_resol_mean 8.333
_diffrn_measured_fraction_theta_full 0.998
_diffrn_measured_fraction_theta_max 0.998
_diffrn_measurement_device_type 'Bruker APEX-II CCD'
_diffrn_measurement_method '\f and \w scans'
_diffrn_radiation_monochromator graphite
_diffrn_radiation_probe x-ray
_diffrn_radiation_type MoK\a
_diffrn_radiation_wavelength 0.71073
_diffrn_reflns_av_R_equivalents 0.0220
_diffrn_reflns_av_sigmaI/netI 0.0269
_diffrn_reflns_limit_h_max 12
_diffrn_reflns_limit_h_min -12
_diffrn_reflns_limit_k_max 6
_diffrn_reflns_limit_k_min -6
_diffrn_reflns_limit_l_max 19
_diffrn_reflns_limit_l_min -18
_diffrn_reflns_number 7636
_diffrn_reflns_theta_full 27.55
_diffrn_reflns_theta_max 27.55
_diffrn_reflns_theta_min 1.40
_diffrn_source 'fine-focus sealed tube'
_diffrn_standards_number 0
_exptl_absorpt_coefficient_mu 0.090
_exptl_absorpt_correction_T_max 0.9982
_exptl_absorpt_correction_T_min 0.9910
_exptl_absorpt_correction_type empirical
_exptl_absorpt_process_details
;
SADABS Sheldrick 1996
;
_exptl_crystal_colour colourless
_exptl_crystal_density_diffrn 1.303
_exptl_crystal_density_method 'not measured'
_exptl_crystal_description plate
_exptl_crystal_F_000 284
_exptl_crystal_recrystallization_method EtOH
_exptl_crystal_size_max 0.10
_exptl_crystal_size_mid 0.10
_exptl_crystal_size_min 0.02
_refine_diff_density_max 0.238
_refine_diff_density_min -0.147
_refine_diff_density_rms 0.037
_refine_ls_abs_structure_details 'Flack H D (1983), Acta Cryst. A39, 876-881'
_refine_ls_abs_structure_Flack 0.2(9)
_refine_ls_extinction_method none
_refine_ls_goodness_of_fit_ref 1.036
_refine_ls_hydrogen_treatment refall
_refine_ls_matrix_type full
_refine_ls_number_parameters 174
_refine_ls_number_reflns 3050
_refine_ls_number_restraints 1
_refine_ls_restrained_S_all 1.036
_refine_ls_R_factor_all 0.0399
_refine_ls_R_factor_gt 0.0344
_refine_ls_shift/su_max 0.006
_refine_ls_shift/su_mean 0.001
_refine_ls_structure_factor_coef Fsqd
_refine_ls_weighting_details 'calc w=1/[\s^2^(Fo^2^)+(0.0434P)^2^+0.1316P] where P=(Fo^2^+2Fc^2^)/3'
_refine_ls_weighting_scheme calc
_refine_ls_wR_factor_gt 0.0841
_refine_ls_wR_factor_ref 0.0865
_reflns_number_gt 2781
_reflns_number_total 3050
_reflns_threshold_expression >2sigma(I)
_cod_data_source_file ol302095r_si_001.cif
_cod_data_source_block SL_1672
_cod_original_cell_volume 671.13(16)
_cod_original_sg_symbol_H-M 'P 21'
_cod_database_code 1508633

loop_
_symmetry_equiv_pos_as_xyz
'x, y, z'
'-x, y+1/2, -z'

loop_
_atom_site_label
_atom_site_type_symbol
_atom_site_fract_x
_atom_site_fract_y
_atom_site_fract_z
_atom_site_U_iso_or_equiv
_atom_site_adp_type
_atom_site_occupancy
_atom_site_symmetry_multiplicity
_atom_site_calc_flag
_atom_site_refinement_flags
O1 O -0.47307(10) 0.2147(2) 0.64203(7) 0.0244(3) Uani 1 1 d .
O2 O 0.11737(10) 0.3076(2) 0.63079(6) 0.0180(2) Uani 1 1 d .
O3 O -0.07422(10) 0.6257(2) 0.85047(6) 0.0183(2) Uani 1 1 d .
N1 N 0.21726(12) 0.7860(2) 0.82604(7) 0.0163(3) Uani 1 1 d .
C1 C -0.55132(16) 0.0052(3) 0.59194(11) 0.0241(3) Uani 1 1 d .
H1A H -0.5451 0.0291 0.5273 0.036 Uiso 1 1 calc R
H1B H -0.6509 0.0114 0.6037 0.036 Uiso 1 1 calc R
H1C H -0.5106 -0.1657 0.6111 0.036 Uiso 1 1 calc R
C2 C -0.32550(14) 0.2245(3) 0.63701(10) 0.0184(3) Uani 1 1 d .
C3 C -0.24927(15) 0.3984(3) 0.69869(9) 0.0183(3) Uani 1 1 d .
H3 H -0.2982 0.4938 0.7406 0.022 Uiso 1 1 calc R
C4 C -0.10103(15) 0.4320(3) 0.69880(9) 0.0156(3) Uani 1 1 d .
C5 C -0.01839(14) 0.6267(3) 0.76324(9) 0.0157(3) Uani 1 1 d .
H5 H -0.0320 0.8074 0.7369 0.019 Uiso 1 1 calc R
C6 C 0.14293(14) 0.5644(3) 0.77345(9) 0.0155(3) Uani 1 1 d .
H6 H 0.1611 0.3946 0.8068 0.019 Uiso 1 1 calc R
C7 C 0.37523(14) 0.7536(3) 0.84154(9) 0.0178(3) Uani 1 1 d .
H7A H 0.4100 0.6838 0.7859 0.021 Uiso 1 1 calc R
H7B H 0.3985 0.6230 0.8902 0.021 Uiso 1 1 calc R
C8 C 0.45264(16) 1.0154(3) 0.86774(11) 0.0234(3) Uani 1 1 d .
H8A H 0.4245 1.0776 0.9262 0.028 Uiso 1 1 calc R
H8B H 0.4234 1.1507 0.8216 0.028 Uiso 1 1 calc R
C9 C 0.61615(16) 0.9825(3) 0.87554(11) 0.0252(3) Uani 1 1 d .
H9A H 0.6455 0.8498 0.9215 0.038 Uiso 1 1 calc R
H9B H 0.6615 1.1512 0.8927 0.038 Uiso 1 1 calc R
H9C H 0.6446 0.9258 0.8173 0.038 Uiso 1 1 calc R
C10 C -0.02974(14) 0.2886(3) 0.63524(9) 0.0154(3) Uani 1 1 d .
C11 C 0.18625(14) 0.5380(3) 0.67646(9) 0.0184(3) Uani 1 1 d .
H11A H 0.1584 0.6994 0.6417 0.022 Uiso 1 1 calc R
H11B H 0.2905 0.5191 0.6791 0.022 Uiso 1 1 calc R
C12 C -0.00499(15) 0.8391(3) 0.90396(10) 0.0206(3) Uani 1 1 d .
H12A H -0.0399 0.8418 0.9642 0.025 Uiso 1 1 calc R
H12B H -0.0300 1.0096 0.8741 0.025 Uiso 1 1 calc R
C13 C 0.15790(15) 0.8062(3) 0.91511(9) 0.0201(3) Uani 1 1 d .
H13A H 0.2014 0.9589 0.9489 0.024 Uiso 1 1 calc R
H13B H 0.1831 0.6454 0.9509 0.024 Uiso 1 1 calc R
C14 C -0.10543(15) 0.1115(3) 0.57437(9) 0.0177(3) Uani 1 1 d .
H14 H -0.0566 0.0149 0.5328 0.021 Uiso 1 1 calc R
C15 C -0.25361(15) 0.0774(3) 0.57510(9) 0.0187(3) Uani 1 1 d .
H15 H -0.3040 -0.0425 0.5346 0.022 Uiso 1 1 calc R

loop_
_atom_site_aniso_label
_atom_site_aniso_U_11
_atom_site_aniso_U_22
_atom_site_aniso_U_33
_atom_site_aniso_U_23
_atom_site_aniso_U_13
_atom_site_aniso_U_12
O1 0.0144(5) 0.0288(6) 0.0301(6) -0.0087(5) 0.0035(4) -0.0049(4)
O2 0.0150(5) 0.0218(5) 0.0175(5) -0.0041(4) 0.0029(3) -0.0018(4)
O3 0.0182(5) 0.0204(5) 0.0170(5) -0.0031(4) 0.0051(4) -0.0028(4)
N1 0.0153(5) 0.0177(6) 0.0160(5) -0.0022(5) 0.0018(4) -0.0017(5)
C1 0.0171(7) 0.0230(8) 0.0320(8) -0.0021(7) 0.0023(6) -0.0059(6)
C2 0.0142(6) 0.0209(7) 0.0199(6) 0.0024(6) 0.0010(5) -0.0022(6)
C3 0.0182(7) 0.0184(7) 0.0186(7) -0.0009(6) 0.0042(5) 0.0005(6)
C4 0.0169(7) 0.0146(6) 0.0152(6) 0.0024(5) 0.0007(5) 0.0003(5)
C5 0.0161(7) 0.0159(6) 0.0154(6) 0.0000(5) 0.0030(5) -0.0004(5)
C6 0.0165(6) 0.0145(7) 0.0156(6) 0.0003(5) 0.0016(5) -0.0014(5)
C7 0.0157(6) 0.0176(7) 0.0198(7) -0.0012(6) 0.0001(5) 0.0015(6)
C8 0.0189(7) 0.0220(8) 0.0293(8) -0.0067(7) 0.0023(6) -0.0021(6)
C9 0.0181(7) 0.0297(9) 0.0268(8) -0.0017(7) -0.0015(6) -0.0052(7)
C10 0.0143(6) 0.0175(6) 0.0145(6) 0.0042(5) 0.0017(5) -0.0003(6)
C11 0.0144(6) 0.0219(7) 0.0189(7) -0.0020(6) 0.0022(5) -0.0037(6)
C12 0.0201(7) 0.0227(8) 0.0194(7) -0.0048(6) 0.0043(5) -0.0010(6)
C13 0.0192(7) 0.0235(8) 0.0175(6) -0.0035(6) 0.0013(5) -0.0029(6)
C14 0.0198(7) 0.0183(7) 0.0152(6) 0.0001(6) 0.0030(5) 0.0028(6)
C15 0.0208(7) 0.0180(7) 0.0168(6) -0.0007(6) -0.0004(5) -0.0036(6)

loop_
_atom_type_symbol
_atom_type_description
_atom_type_scat_dispersion_real
_atom_type_scat_dispersion_imag
_atom_type_scat_source
C C 0.0033 0.0016 'International Tables Vol C Tables 4.2.6.8 and 6.1.1.4'
H H 0.0000 0.0000 'International Tables Vol C Tables 4.2.6.8 and 6.1.1.4'
N N 0.0061 0.0033 'International Tables Vol C Tables 4.2.6.8 and 6.1.1.4'
O O 0.0106 0.0060 'International Tables Vol C Tables 4.2.6.8 and 6.1.1.4'

loop_
_geom_angle_atom_site_label_1
_geom_angle_atom_site_label_2
_geom_angle_atom_site_label_3
_geom_angle
C2 O1 C1 116.93(11)
C10 O2 C11 115.25(10)
C5 O3 C12 107.45(10)
C13 N1 C7 109.54(10)
C13 N1 C6 108.26(11)
C7 N1 C6 113.81(10)
O1 C1 H1A 109.5
O1 C1 H1B 109.5
H1A C1 H1B 109.5
O1 C1 H1C 109.5
H1A C1 H1C 109.5
H1B C1 H1C 109.5
O1 C2 C3 115.37(12)
O1 C2 C15 124.43(12)
C3 C2 C15 120.19(12)
C2 C3 C4 120.94(13)
C2 C3 H3 119.5
C4 C3 H3 119.5
C3 C4 C10 118.72(13)
C3 C4 C5 121.29(12)
C10 C4 C5 119.94(12)
O3 C5 C4 110.28(11)
O3 C5 C6 111.13(10)
C4 C5 C6 111.26(11)
O3 C5 H5 108.0
C4 C5 H5 108.0
C6 C5 H5 108.0
N1 C6 C11 113.25(11)
N1 C6 C5 107.54(10)
C11 C6 C5 106.42(10)
N1 C6 H6 109.8
C11 C6 H6 109.8
C5 C6 H6 109.8
N1 C7 C8 112.59(11)
N1 C7 H7A 109.1
C8 C7 H7A 109.1
N1 C7 H7B 109.1
C8 C7 H7B 109.1
H7A C7 H7B 107.8
C7 C8 C9 111.73(12)
C7 C8 H8A 109.3
C9 C8 H8A 109.3
C7 C8 H8B 109.3
C9 C8 H8B 109.3
H8A C8 H8B 107.9
C8 C9 H9A 109.5
C8 C9 H9B 109.5
H9A C9 H9B 109.5
C8 C9 H9C 109.5
H9A C9 H9C 109.5
H9B C9 H9C 109.5
O2 C10 C14 116.78(12)
O2 C10 C4 122.75(12)
C14 C10 C4 120.44(12)
O2 C11 C6 110.58(11)
O2 C11 H11A 109.5
C6 C11 H11A 109.5
O2 C11 H11B 109.5
C6 C11 H11B 109.5
H11A C11 H11B 108.1
O3 C12 C13 111.42(12)
O3 C12 H12A 109.3
C13 C12 H12A 109.3
O3 C12 H12B 109.3
C13 C12 H12B 109.3
H12A C12 H12B 108.0
N1 C13 C12 112.20(11)
N1 C13 H13A 109.2
C12 C13 H13A 109.2
N1 C13 H13B 109.2
C12 C13 H13B 109.2
H13A C13 H13B 107.9
C10 C14 C15 120.50(13)
C10 C14 H14 119.7
C15 C14 H14 119.7
C2 C15 C14 119.18(12)
C2 C15 H15 120.4
C14 C15 H15 120.4

loop_
_geom_bond_atom_site_label_1
_geom_bond_atom_site_label_2
_geom_bond_distance
O1 C2 1.3825(17)
O1 C1 1.4267(17)
O2 C10 1.3794(15)
O2 C11 1.4405(17)
O3 C5 1.4262(16)
O3 C12 1.4294(17)
N1 C13 1.4698(17)
N1 C7 1.4707(17)
N1 C6 1.4721(16)
C1 H1A 0.9600
C1 H1B 0.9600
C1 H1C 0.9600
C2 C3 1.387(2)
C2 C15 1.389(2)
C3 C4 1.3880(19)
C3 H3 0.9300
C4 C10 1.393(2)
C4 C5 1.5026(19)
C5 C6 1.5230(17)
C5 H5 0.9800
C6 C11 1.5192(18)
C6 H6 0.9800
C7 C8 1.516(2)
C7 H7A 0.9700
C7 H7B 0.9700
C8 C9 1.521(2)
C8 H8A 0.9700
C8 H8B 0.9700
C9 H9A 0.9600
C9 H9B 0.9600
C9 H9C 0.9600
C10 C14 1.3882(19)
C11 H11A 0.9700
C11 H11B 0.9700
C12 C13 1.5145(19)
C12 H12A 0.9700
C12 H12B 0.9700
C13 H13A 0.9700
C13 H13B 0.9700
C14 C15 1.3891(19)
C14 H14 0.9300
C15 H15 0.9300

loop_
_cod_related_entry_id
_cod_related_entry_database
_cod_related_entry_code
1 ChemSpider 18595713
